data_2232707
loop_
_publ_author_name
'Kannan, M.'
'Ramkumar, V.'
'Dhamodharan, R.'

_publ_section_title
;
 3-({[(1-Phenylethyl)sulfanyl]methanethioyl}sulfanyl)propanoic acid
;
_journal_coeditor_code HB6480
_journal_issue 12
_journal_name_full 'Acta Crystallographica Section E'
_journal_page_first o3352
_journal_paper_doi 10.1107/S1600536811046873
_journal_volume 67
_journal_year 2011
_chemical_formula_iupac 'C12 H14 O2 S3'
_chemical_formula_moiety 'C12 H14 O2 S3'
_chemical_formula_sum 'C12 H14 O2 S3'
_chemical_formula_weight 286.41
_chemical_name_systematic
;
3-({[(1-Phenylethyl)sulfanyl]methanethioyl}sulfanyl)propanoic acid
;
_space_group_IT_number 14
_symmetry_cell_setting monoclinic
_symmetry_space_group_name_Hall '-P 2ybc'
_symmetry_space_group_name_H-M 'P 1 21/c 1'
_atom_sites_solution_hydrogens geom
_atom_sites_solution_primary direct
_atom_sites_solution_secondary difmap
_audit_creation_method SHELXL-97
_cell_angle_alpha 90.00
_cell_angle_beta 113.039(2)
_cell_angle_gamma 90.00
_cell_formula_units_Z 4
_cell_length_a 13.6280(8)
_cell_length_b 10.2908(5)
_cell_length_c 10.7299(5)
_cell_measurement_reflns_used 4284
_cell_measurement_temperature 298(2)
_cell_measurement_theta_max 27.23
_cell_measurement_theta_min 2.56
_cell_volume 1384.77(13)
_computing_cell_refinement 'SAINT-Plus (Bruker, 2004)'
_computing_data_collection 'APEX2 (Bruker, 2004)'
_computing_data_reduction 'SAINT-Plus (Bruker, 2004)'
_computing_molecular_graphics 'ORTEP-3 (Farrugia, 1997)'
_computing_publication_material 'SHELXL97 (Sheldrick, 2008)'
_computing_structure_refinement 'SHELXL97 (Sheldrick, 2008)'
_computing_structure_solution 'SHELXS97 (Sheldrick, 2008)'
_diffrn_ambient_temperature 298(2)
_diffrn_measured_fraction_theta_full 0.938
_diffrn_measured_fraction_theta_max 0.862
_diffrn_measurement_device_type 'Bruker APEXII CCD area-detector'
_diffrn_measurement_method 'phi and omega scans'
_diffrn_radiation_monochromator graphite
_diffrn_radiation_source 'fine-focus sealed tube'
_diffrn_radiation_type MoK\a
_diffrn_radiation_wavelength 0.71073
_diffrn_reflns_av_R_equivalents 0.0172
_diffrn_reflns_av_sigmaI/netI 0.0222
_diffrn_reflns_limit_h_max 18
_diffrn_reflns_limit_h_min -17
_diffrn_reflns_limit_k_max 12
_diffrn_reflns_limit_k_min -12
_diffrn_reflns_limit_l_max 12
_diffrn_reflns_limit_l_min -14
_diffrn_reflns_number 9109
_diffrn_reflns_theta_full 25.00
_diffrn_reflns_theta_max 28.49
_diffrn_reflns_theta_min 2.56
_exptl_absorpt_coefficient_mu 0.522
_exptl_absorpt_correction_T_max 0.8938
_exptl_absorpt_correction_T_min 0.8105
_exptl_absorpt_correction_type multi-scan
_exptl_absorpt_process_details '(SADABS; Bruker, 2004)'
_exptl_crystal_colour 'light yellow'
_exptl_crystal_density_diffrn 1.374
_exptl_crystal_density_method 'not measured'
_exptl_crystal_description block
_exptl_crystal_F_000 600
_exptl_crystal_size_max 0.42
_exptl_crystal_size_mid 0.28
_exptl_crystal_size_min 0.22
_refine_diff_density_max 0.319
_refine_diff_density_min -0.265
_refine_ls_extinction_method none
_refine_ls_goodness_of_fit_ref 1.029
_refine_ls_hydrogen_treatment mixed
_refine_ls_matrix_type full
_refine_ls_number_parameters 159
_refine_ls_number_reflns 3020
_refine_ls_number_restraints 0
_refine_ls_restrained_S_all 1.029
_refine_ls_R_factor_all 0.0552
_refine_ls_R_factor_gt 0.0359
_refine_ls_shift/su_max 0.001
_refine_ls_shift/su_mean 0.000
_refine_ls_structure_factor_coef Fsqd
_refine_ls_weighting_details 'calc w=1/[\s^2^(Fo^2^)+(0.0372P)^2^+0.5628P] where P=(Fo^2^+2Fc^2^)/3'
_refine_ls_weighting_scheme calc
_refine_ls_wR_factor_gt 0.0836
_refine_ls_wR_factor_ref 0.0948
_reflns_number_gt 2224
_reflns_number_total 3020
_reflns_threshold_expression I>2\s(I)
_cod_data_source_file hb6480.cif
_cod_data_source_block I
_cod_original_cell_volume 1384.77(12)
_cod_original_sg_symbol_H-M 'P 21/c'
_cod_database_code 2232707
_cod_database_fobs_code 2232707

loop_
_symmetry_equiv_pos_as_xyz
'x, y, z'
'-x, y+1/2, -z+1/2'
'-x, -y, -z'
'x, -y-1/2, z-1/2'

loop_
_atom_site_type_symbol
_atom_site_label
_atom_site_fract_x
_atom_site_fract_y
_atom_site_fract_z
_atom_site_U_iso_or_equiv
_atom_site_adp_type
_atom_site_calc_flag
_atom_site_refinement_flags
_atom_site_occupancy
_atom_site_symmetry_multiplicity
C C1 0.34830(19) 0.5248(2) 0.1937(3) 0.0664(6) Uani d . 1 1
H H1 0.3225 0.5785 0.1180 0.080 Uiso calc R 1 1
C C2 0.4227(2) 0.4306(3) 0.2022(4) 0.0874(9) Uani d . 1 1
H H2 0.4469 0.4216 0.1328 0.105 Uiso calc R 1 1
C C3 0.4606(2) 0.3509(3) 0.3116(4) 0.0948(11) Uani d . 1 1
H H3 0.5103 0.2870 0.3168 0.114 Uiso calc R 1 1
C C4 0.4260(2) 0.3645(3) 0.4129(4) 0.0912(10) Uani d . 1 1
H H4 0.4519 0.3095 0.4875 0.109 Uiso calc R 1 1
C C5 0.3523(2) 0.4598(2) 0.4070(3) 0.0684(6) Uani d . 1 1
H H5 0.3302 0.4692 0.4783 0.082 Uiso calc R 1 1
C C6 0.31156(16) 0.54066(18) 0.2959(2) 0.0492(5) Uani d . 1 1
C C7 0.23156(16) 0.64611(17) 0.2845(2) 0.0477(5) Uani d . 1 1
H H7 0.1806 0.6504 0.1901 0.057 Uiso calc R 1 1
C C8 0.1697(2) 0.6301(3) 0.3737(3) 0.0832(8) Uani d . 1 1
H H8A 0.1330 0.5482 0.3546 0.125 Uiso calc R 1 1
H H8B 0.1187 0.6993 0.3559 0.125 Uiso calc R 1 1
H H8C 0.2180 0.6327 0.4671 0.125 Uiso calc R 1 1
C C9 0.21603(15) 0.91964(17) 0.24871(19) 0.0421(4) Uani d . 1 1
C C10 0.18484(18) 1.18835(19) 0.2244(2) 0.0553(5) Uani d . 1 1
H H10A 0.1186 1.1527 0.2231 0.066 Uiso calc R 1 1
H H10B 0.2046 1.2608 0.2872 0.066 Uiso calc R 1 1
C C11 0.16642(16) 1.23796(18) 0.0855(2) 0.0479(5) Uani d . 1 1
H H11A 0.2342 1.2624 0.0825 0.057 Uiso calc R 1 1
H H11B 0.1359 1.1692 0.0199 0.057 Uiso calc R 1 1
C C12 0.09317(15) 1.35291(18) 0.0482(2) 0.0444(4) Uani d . 1 1
O O1 0.04244(14) 1.38506(15) 0.11389(17) 0.0706(5) Uani d . 1 1
O O2 0.08929(15) 1.41368(17) -0.05809(18) 0.0708(5) Uani d . 1 1
S S1 0.30835(4) 0.79721(5) 0.32472(6) 0.05737(18) Uani d . 1 1
S S2 0.09018(4) 0.90297(6) 0.15929(6) 0.06006(18) Uani d . 1 1
S S3 0.28670(5) 1.06576(5) 0.28523(7) 0.06266(19) Uani d . 1 1
H H1O 0.051(3) 1.477(3) -0.073(3) 0.111(12) Uiso d . 1 1

loop_
_atom_site_aniso_label
_atom_site_aniso_U_11
_atom_site_aniso_U_22
_atom_site_aniso_U_33
_atom_site_aniso_U_12
_atom_site_aniso_U_13
_atom_site_aniso_U_23
C1 0.0664(15) 0.0545(13) 0.0817(17) 0.0057(11) 0.0326(13) -0.0060(12)
C2 0.0686(18) 0.0723(18) 0.125(3) 0.0037(14) 0.0424(18) -0.0282(18)
C3 0.0550(17) 0.0490(15) 0.163(3) 0.0051(12) 0.023(2) -0.0112(18)
C4 0.0649(18) 0.0499(15) 0.127(3) -0.0007(13) 0.0035(18) 0.0247(16)
C5 0.0650(15) 0.0477(13) 0.0813(17) -0.0060(11) 0.0166(13) 0.0118(12)
C6 0.0460(12) 0.0316(10) 0.0666(14) -0.0063(8) 0.0182(10) -0.0023(9)
C7 0.0498(12) 0.0357(10) 0.0610(13) -0.0039(8) 0.0256(10) 0.0005(9)
C8 0.098(2) 0.0674(16) 0.115(2) 0.0002(15) 0.0750(19) 0.0082(15)
C9 0.0449(11) 0.0387(10) 0.0425(11) 0.0042(8) 0.0170(9) 0.0011(8)
C10 0.0641(14) 0.0361(10) 0.0645(14) 0.0124(9) 0.0240(11) 0.0065(9)
C11 0.0471(11) 0.0399(10) 0.0585(13) 0.0088(8) 0.0228(10) 0.0041(9)
C12 0.0457(11) 0.0380(10) 0.0515(12) 0.0057(8) 0.0214(10) 0.0048(8)
O1 0.0899(12) 0.0649(10) 0.0778(11) 0.0397(9) 0.0553(10) 0.0286(8)
O2 0.0879(13) 0.0675(11) 0.0748(12) 0.0384(10) 0.0510(10) 0.0314(9)
S1 0.0441(3) 0.0327(3) 0.0829(4) 0.0021(2) 0.0114(3) 0.0055(2)
S2 0.0411(3) 0.0620(3) 0.0680(4) 0.0046(2) 0.0115(3) -0.0083(3)
S3 0.0507(3) 0.0354(3) 0.0857(5) 0.0032(2) 0.0092(3) 0.0112(3)

loop_
_atom_type_symbol
_atom_type_description
_atom_type_scat_dispersion_real
_atom_type_scat_dispersion_imag
_atom_type_scat_source
C C 0.0033 0.0016 'International Tables Vol C Tables 4.2.6.8 and 6.1.1.4'
H H 0.0000 0.0000 'International Tables Vol C Tables 4.2.6.8 and 6.1.1.4'
S S 0.1246 0.1234 'International Tables Vol C Tables 4.2.6.8 and 6.1.1.4'
O O 0.0106 0.0060 'International Tables Vol C Tables 4.2.6.8 and 6.1.1.4'

loop_
_geom_angle_atom_site_label_1
_geom_angle_atom_site_label_2
_geom_angle_atom_site_label_3
_geom_angle
C2 C1 C6 121.0(3)
C2 C1 H1 119.5
C6 C1 H1 119.5
C3 C2 C1 120.2(3)
C3 C2 H2 119.9
C1 C2 H2 119.9
C4 C3 C2 119.9(3)
C4 C3 H3 120.0
C2 C3 H3 120.0
C3 C4 C5 120.8(3)
C3 C4 H4 119.6
C5 C4 H4 119.6
C6 C5 C4 120.3(3)
C6 C5 H5 119.9
C4 C5 H5 119.9
C5 C6 C1 117.8(2)
C5 C6 C7 122.5(2)
C1 C6 C7 119.66(19)
C6 C7 C8 115.77(18)
C6 C7 S1 105.29(13)
C8 C7 S1 110.65(16)
C6 C7 H7 108.3
C8 C7 H7 108.3
S1 C7 H7 108.3
C7 C8 H8A 109.5
C7 C8 H8B 109.5
H8A C8 H8B 109.5
C7 C8 H8C 109.5
H8A C8 H8C 109.5
H8B C8 H8C 109.5
S2 C9 S1 127.34(11)
S2 C9 S3 126.14(11)
S1 C9 S3 106.51(11)
C11 C10 S3 113.87(14)
C11 C10 H10A 108.8
S3 C10 H10A 108.8
C11 C10 H10B 108.8
S3 C10 H10B 108.8
H10A C10 H10B 107.7
C12 C11 C10 111.69(16)
C12 C11 H11A 109.3
C10 C11 H11A 109.3
C12 C11 H11B 109.3
C10 C11 H11B 109.3
H11A C11 H11B 107.9
O1 C12 O2 123.36(18)
O1 C12 C11 122.18(17)
O2 C12 C11 114.46(16)
C12 O2 H1O 112(2)
C9 S1 C7 105.23(9)
C9 S3 C10 104.07(10)

loop_
_geom_bond_atom_site_label_1
_geom_bond_atom_site_label_2
_geom_bond_distance
C1 C2 1.380(3)
C1 C6 1.383(3)
C1 H1 0.9300
C2 C3 1.357(5)
C2 H2 0.9300
C3 C4 1.351(5)
C3 H3 0.9300
C4 C5 1.388(4)
C4 H4 0.9300
C5 C6 1.380(3)
C5 H5 0.9300
C6 C7 1.509(3)
C7 C8 1.512(3)
C7 S1 1.8291(19)
C7 H7 0.9800
C8 H8A 0.9600
C8 H8B 0.9600
C8 H8C 0.9600
C9 S2 1.614(2)
C9 S1 1.7415(19)
C9 S3 1.7455(19)
C10 C11 1.500(3)
C10 S3 1.799(2)
C10 H10A 0.9700
C10 H10B 0.9700
C11 C12 1.498(2)
C11 H11A 0.9700
C11 H11B 0.9700
C12 O1 1.211(2)
C12 O2 1.283(2)
O2 H1O 0.81(3)

loop_
_geom_hbond_atom_site_label_D
_geom_hbond_atom_site_label_H
_geom_hbond_atom_site_label_A
_geom_hbond_site_symmetry_A
_geom_hbond_distance_DH
_geom_hbond_distance_HA
_geom_hbond_distance_DA
_geom_hbond_angle_DHA
O2 H1O O1 3_585 0.81(3) 1.85(3) 2.651(2) 177(3)

loop_
_geom_torsion_atom_site_label_1
_geom_torsion_atom_site_label_2
_geom_torsion_atom_site_label_3
_geom_torsion_atom_site_label_4
_geom_torsion
C6 C1 C2 C3 0.4(4)
C1 C2 C3 C4 -0.5(4)
C2 C3 C4 C5 -0.3(4)
C3 C4 C5 C6 1.2(4)
C4 C5 C6 C1 -1.3(3)
C4 C5 C6 C7 -179.8(2)
C2 C1 C6 C5 0.5(3)
C2 C1 C6 C7 179.0(2)
C5 C6 C7 C8 -20.6(3)
C1 C6 C7 C8 160.9(2)
C5 C6 C7 S1 101.9(2)
C1 C6 C7 S1 -76.6(2)
S3 C10 C11 C12 -171.50(14)
C10 C11 C12 O1 -11.6(3)
C10 C11 C12 O2 168.19(19)
S2 C9 S1 C7 -1.18(16)
S3 C9 S1 C7 179.94(9)
C6 C7 S1 C9 156.85(14)
C8 C7 S1 C9 -77.38(19)
S2 C9 S3 C10 8.69(16)
S1 C9 S3 C10 -172.41(10)
C11 C10 S3 C9 -97.04(17)
